data_4306339
loop_
_publ_author_name
'Van S. Thoi'
'Jay R. Stork'
'Edwards T. Niles'
'Ezra C. Depperman'
'David L. Tierney'
'Seth M. Cohen'

_publ_contact_author
;      Cohen, Seth M.
       Department of Chemistry and Biochemistry
       University of California, San Diego
       La Jolla
       CA 92093-0358
       USA
;
_publ_contact_author_email scohen@ucsd.edu
_publ_section_title
;
Diamidodipyrrins: Versatile Bipyrrolic Ligands with Multiple Metal Binding
Modes
;
_journal_name_full 'Inorganic Chemistry'
_journal_page_first 10533
_journal_page_last 10541
_journal_paper_doi 10.1021/ic8011876
_journal_volume 47
_journal_year 2008
_chemical_formula_moiety 'C23 H24 N4 Ni O2, C H2 Cl2'
_chemical_formula_sum 'C24 H26 Cl2 N4 Ni O2'
_chemical_formula_weight 532.10
_chemical_name_common (ipapdpm)Ni
_chemical_name_systematic
; 
 ? 
;
_space_group_IT_number 14
_symmetry_cell_setting monoclinic
_symmetry_space_group_name_Hall '-P 2yn'
_symmetry_space_group_name_H-M 'P 1 21/n 1'
_atom_sites_solution_hydrogens geom
_atom_sites_solution_primary direct
_atom_sites_solution_secondary difmap
_audit_creation_method SHELXL-97
_cell_angle_alpha 90.00
_cell_angle_beta 90.2120(10)
_cell_angle_gamma 90.00
_cell_formula_units_Z 4
_cell_length_a 8.5116(6)
_cell_length_b 15.8157(11)
_cell_length_c 17.9622(12)
_cell_measurement_reflns_used 3901
_cell_measurement_temperature 100(2)
_cell_measurement_theta_max 27.8
_cell_measurement_theta_min 2.58
_cell_volume 2418.0(3)
_computing_cell_refinement SAINT
_computing_data_collection 'Apex2 v.1.00-2.1 (Bruker, 2006)'
_computing_data_reduction 'SAINT v7.06A (Bruker, 2004)'
_computing_molecular_graphics 'SHELXTL 5.1 (Sheldrick, 1994)'
_computing_publication_material SHELXL97
_computing_structure_refinement 'SHELXL-97 (Sheldrick, 1997)'
_computing_structure_solution 'SHELXS-97 (Sheldrick, 1990)'
_diffrn_ambient_temperature 100(2)
_diffrn_detector_area_resol_mean 8.3
_diffrn_measured_fraction_theta_full 0.986
_diffrn_measured_fraction_theta_max 0.987
_diffrn_measurement_device_type 'Bruker Apex'
_diffrn_measurement_method \w
_diffrn_radiation_monochromator graphite
_diffrn_radiation_source 'fine-focus sealed tube'
_diffrn_radiation_type MoK\a
_diffrn_radiation_wavelength 0.71073
_diffrn_reflns_av_R_equivalents 0.0380
_diffrn_reflns_av_sigmaI/netI 0.0561
_diffrn_reflns_limit_h_max 10
_diffrn_reflns_limit_h_min -10
_diffrn_reflns_limit_k_max 19
_diffrn_reflns_limit_k_min 0
_diffrn_reflns_limit_l_max 22
_diffrn_reflns_limit_l_min 0
_diffrn_reflns_number 12149
_diffrn_reflns_theta_full 25.00
_diffrn_reflns_theta_max 26.02
_diffrn_reflns_theta_min 1.72
_diffrn_standards_number 0
_exptl_absorpt_coefficient_mu 1.052
_exptl_absorpt_correction_T_max 0.8948
_exptl_absorpt_correction_T_min 0.7507
_exptl_absorpt_correction_type numerical
_exptl_absorpt_process_details 'SADABS 2.10 (Sheldrick, 2004)'
_exptl_crystal_colour red
_exptl_crystal_density_diffrn 1.462
_exptl_crystal_density_method 'not measured'
_exptl_crystal_description block
_exptl_crystal_F_000 1104
_exptl_crystal_size_max 0.29
_exptl_crystal_size_mid 0.26
_exptl_crystal_size_min 0.11
_refine_diff_density_max 0.525
_refine_diff_density_min -0.518
_refine_diff_density_rms 0.079
_refine_ls_extinction_method none
_refine_ls_goodness_of_fit_ref 1.059
_refine_ls_hydrogen_treatment constr
_refine_ls_matrix_type full
_refine_ls_number_parameters 309
_refine_ls_number_reflns 4719
_refine_ls_number_restraints 0
_refine_ls_restrained_S_all 1.059
_refine_ls_R_factor_all 0.0691
_refine_ls_R_factor_gt 0.0425
_refine_ls_shift/su_max 0.001
_refine_ls_shift/su_mean 0.000
_refine_ls_structure_factor_coef Fsqd
_refine_ls_weighting_details 'calc w=1/[\s^2^(Fo^2^)+(0.0377P)^2^+0.3751P] where P=(Fo^2^+2Fc^2^)/3'
_refine_ls_weighting_scheme calc
_refine_ls_wR_factor_gt 0.0863
_refine_ls_wR_factor_ref 0.0955
_reflns_number_gt 3410
_reflns_number_total 4719
_reflns_threshold_expression I>2\s(I)
_cod_data_source_file ic8011876_si_001_4.cif
_cod_data_source_block Thoi07
_cod_original_sg_symbol_H-M 'P 21/n'
_cod_database_code 4306339

loop_
_symmetry_equiv_pos_as_xyz
'x, y, z'
'-x+1/2, y+1/2, -z+1/2'
'-x, -y, -z'
'x-1/2, -y-1/2, z-1/2'

loop_
_atom_site_label
_atom_site_type_symbol
_atom_site_fract_x
_atom_site_fract_y
_atom_site_fract_z
_atom_site_U_iso_or_equiv
_atom_site_adp_type
_atom_site_occupancy
_atom_site_symmetry_multiplicity
_atom_site_calc_flag
_atom_site_refinement_flags
_atom_site_disorder_assembly
_atom_site_disorder_group
Ni1 Ni 0.71238(4) 0.25411(2) 0.495827(19) 0.01637(11) Uani 1 1 d . . .
O1 O 0.5973(2) 0.19841(12) 0.28650(10) 0.0221(5) Uani 1 1 d . . .
O2 O 0.8915(2) 0.21116(12) 0.54821(10) 0.0195(4) Uani 1 1 d . . .
N1 N 0.5380(2) 0.30280(14) 0.45719(12) 0.0168(5) Uani 1 1 d . . .
N2 N 0.6772(2) 0.31199(14) 0.58197(12) 0.0174(5) Uani 1 1 d . . .
N3 N 1.0242(2) 0.22169(14) 0.65695(13) 0.0184(5) Uani 1 1 d . . .
H3A H 1.0368 0.2481 0.6997 0.022 Uiso 1 1 calc R . .
N4 N 0.7277(2) 0.20138(14) 0.40059(12) 0.0171(5) Uani 1 1 d . . .
C1 C 0.4995(3) 0.28098(18) 0.38835(15) 0.0188(6) Uani 1 1 d . . .
C2 C 0.3567(3) 0.32095(18) 0.36745(16) 0.0219(7) Uani 1 1 d . . .
H2 H 0.3041 0.3166 0.3209 0.026 Uiso 1 1 calc R . .
C3 C 0.3099(3) 0.36715(19) 0.42802(16) 0.0226(7) Uani 1 1 d . . .
H3 H 0.2171 0.4003 0.4313 0.027 Uiso 1 1 calc R . .
C4 C 0.4255(3) 0.35677(17) 0.48543(15) 0.0175(6) Uani 1 1 d . . .
C5 C 0.4340(3) 0.38844(17) 0.55812(15) 0.0169(6) Uani 1 1 d . . .
C6 C 0.5638(3) 0.36771(18) 0.60524(15) 0.0179(6) Uani 1 1 d . . .
C7 C 0.6085(3) 0.39608(18) 0.67739(15) 0.0194(6) Uani 1 1 d . . .
H7 H 0.5523 0.4352 0.7073 0.023 Uiso 1 1 calc R . .
C8 C 0.7484(3) 0.35667(18) 0.69645(15) 0.0199(6) Uani 1 1 d . . .
H8 H 0.8063 0.3633 0.7414 0.024 Uiso 1 1 calc R . .
C9 C 0.7869(3) 0.30496(18) 0.63563(15) 0.0169(6) Uani 1 1 d . . .
C10 C 0.3051(3) 0.44172(18) 0.58734(15) 0.0176(6) Uani 1 1 d . . .
C11 C 0.2366(3) 0.42043(18) 0.65558(15) 0.0195(6) Uani 1 1 d . . .
H11 H 0.2748 0.3734 0.6831 0.023 Uiso 1 1 calc R . .
C12 C 0.1127(3) 0.46830(18) 0.68285(16) 0.0193(6) Uani 1 1 d . . .
H12 H 0.0653 0.4531 0.7287 0.023 Uiso 1 1 calc R . .
C13 C 0.0578(3) 0.53746(18) 0.64412(16) 0.0217(7) Uani 1 1 d . . .
H13 H -0.0262 0.5703 0.6635 0.026 Uiso 1 1 calc R . .
C14 C 0.1258(3) 0.55903(19) 0.57657(16) 0.0228(7) Uani 1 1 d . . .
H14 H 0.0881 0.6067 0.5497 0.027 Uiso 1 1 calc R . .
C15 C 0.2483(3) 0.51139(18) 0.54816(16) 0.0211(7) Uani 1 1 d . . .
H15 H 0.2938 0.5263 0.5018 0.025 Uiso 1 1 calc R . .
C16 C 0.9084(3) 0.24392(17) 0.61316(15) 0.0158(6) Uani 1 1 d . . .
C17 C 1.1343(3) 0.15365(18) 0.63671(16) 0.0216(7) Uani 1 1 d . . .
H17 H 1.0737 0.1097 0.6087 0.026 Uiso 1 1 calc R . .
C18 C 1.1983(4) 0.1129(2) 0.70654(17) 0.0399(9) Uani 1 1 d . . .
H18A H 1.2582 0.1547 0.7352 0.060 Uiso 1 1 calc R . .
H18B H 1.2671 0.0657 0.6930 0.060 Uiso 1 1 calc R . .
H18C H 1.1110 0.0918 0.7367 0.060 Uiso 1 1 calc R . .
C19 C 1.2636(4) 0.1859(2) 0.58593(19) 0.0366(8) Uani 1 1 d . . .
H19A H 1.2167 0.2172 0.5443 0.055 Uiso 1 1 calc R . .
H19B H 1.3238 0.1379 0.5666 0.055 Uiso 1 1 calc R . .
H19C H 1.3336 0.2233 0.6141 0.055 Uiso 1 1 calc R . .
C20 C 0.6134(3) 0.22197(18) 0.35273(16) 0.0188(6) Uani 1 1 d . . .
C21 C 0.8603(3) 0.15087(18) 0.37129(16) 0.0218(7) Uani 1 1 d . . .
H21 H 0.8317 0.1314 0.3200 0.026 Uiso 1 1 calc R . .
C22 C 0.8925(3) 0.07280(18) 0.41905(17) 0.0260(7) Uani 1 1 d . . .
H22A H 0.9290 0.0905 0.4685 0.039 Uiso 1 1 calc R . .
H22B H 0.9734 0.0381 0.3953 0.039 Uiso 1 1 calc R . .
H22C H 0.7957 0.0397 0.4240 0.039 Uiso 1 1 calc R . .
C23 C 1.0058(3) 0.2068(2) 0.36552(18) 0.0306(8) Uani 1 1 d . . .
H23A H 0.9848 0.2535 0.3310 0.046 Uiso 1 1 calc R . .
H23B H 1.0942 0.1732 0.3471 0.046 Uiso 1 1 calc R . .
H23C H 1.0318 0.2297 0.4147 0.046 Uiso 1 1 calc R . .
C24 C 0.6700(4) 0.0454(2) 0.59677(19) 0.0391(9) Uani 0.871(4) 1 d P A 1
H24A H 0.6082 0.0938 0.5777 0.047 Uiso 0.871(4) 1 calc PR A 1
H24B H 0.7633 0.0385 0.5646 0.047 Uiso 0.871(4) 1 calc PR A 1
Cl1 Cl 0.7310(2) 0.06641(10) 0.68882(6) 0.0487(5) Uani 0.871(4) 1 d P A 1
Cl2 Cl 0.5549(2) -0.04688(8) 0.59299(7) 0.0447(4) Uani 0.871(4) 1 d P A 1
C25 C 0.6700(4) 0.0454(2) 0.59677(19) 0.0391(9) Uani 0.129(4) 1 d P A 2
H25A H 0.6050 0.0784 0.5614 0.047 Uiso 0.129(4) 1 calc PR A 2
H25B H 0.7803 0.0521 0.5806 0.047 Uiso 0.129(4) 1 calc PR A 2
Cl1A Cl 0.6552(13) 0.0960(6) 0.6821(5) 0.0447(4) Uani 0.129(4) 1 d P A 2
Cl2A Cl 0.6230(14) -0.0583(7) 0.5828(5) 0.0487(5) Uani 0.129(4) 1 d P A 2

loop_
_atom_site_aniso_label
_atom_site_aniso_U_11
_atom_site_aniso_U_22
_atom_site_aniso_U_33
_atom_site_aniso_U_23
_atom_site_aniso_U_13
_atom_site_aniso_U_12
Ni1 0.01745(18) 0.0190(2) 0.01261(19) -0.00101(16) -0.00343(13) 0.00154(16)
O1 0.0301(10) 0.0234(12) 0.0129(11) 0.0003(9) -0.0042(9) 0.0021(9)
O2 0.0205(10) 0.0223(11) 0.0157(11) -0.0023(9) -0.0029(8) 0.0033(9)
N1 0.0167(11) 0.0203(14) 0.0133(12) 0.0006(10) -0.0025(9) -0.0005(10)
N2 0.0171(11) 0.0206(14) 0.0145(12) -0.0006(11) -0.0001(10) 0.0004(10)
N3 0.0214(12) 0.0191(13) 0.0148(13) -0.0024(10) -0.0054(10) 0.0020(10)
N4 0.0184(11) 0.0176(13) 0.0154(12) -0.0020(10) -0.0010(10) 0.0001(10)
C1 0.0202(14) 0.0215(16) 0.0146(15) 0.0025(13) -0.0033(12) -0.0040(12)
C2 0.0230(14) 0.0269(18) 0.0158(15) 0.0031(14) -0.0069(12) -0.0002(13)
C3 0.0191(14) 0.0268(18) 0.0220(17) 0.0018(14) -0.0028(12) 0.0046(13)
C4 0.0148(13) 0.0183(16) 0.0196(16) 0.0032(13) 0.0017(12) -0.0013(12)
C5 0.0185(13) 0.0126(15) 0.0197(16) 0.0052(12) 0.0014(12) -0.0023(12)
C6 0.0189(13) 0.0184(16) 0.0166(15) 0.0005(13) 0.0035(12) -0.0028(12)
C7 0.0212(14) 0.0230(17) 0.0139(15) -0.0036(13) 0.0024(12) 0.0011(13)
C8 0.0238(14) 0.0227(17) 0.0133(15) -0.0013(13) -0.0006(12) -0.0033(13)
C9 0.0172(13) 0.0200(16) 0.0136(14) 0.0029(12) -0.0018(11) -0.0025(12)
C10 0.0184(13) 0.0175(16) 0.0169(15) -0.0025(13) -0.0030(12) -0.0004(12)
C11 0.0201(14) 0.0212(16) 0.0170(16) -0.0019(13) -0.0035(12) -0.0011(12)
C12 0.0184(14) 0.0226(17) 0.0169(15) -0.0032(13) -0.0005(12) -0.0037(12)
C13 0.0175(14) 0.0218(17) 0.0259(17) -0.0035(14) -0.0010(12) 0.0021(12)
C14 0.0234(15) 0.0185(16) 0.0265(17) 0.0051(14) -0.0047(13) 0.0022(13)
C15 0.0220(14) 0.0230(17) 0.0184(16) 0.0010(13) 0.0008(12) -0.0034(13)
C16 0.0200(13) 0.0155(15) 0.0119(14) 0.0038(13) -0.0009(11) -0.0043(12)
C17 0.0234(14) 0.0203(17) 0.0212(16) 0.0014(13) -0.0046(12) 0.0023(13)
C18 0.053(2) 0.038(2) 0.0287(19) 0.0034(17) -0.0121(17) 0.0207(18)
C19 0.0318(17) 0.032(2) 0.046(2) 0.0004(17) 0.0067(16) 0.0046(15)
C20 0.0235(14) 0.0190(16) 0.0140(15) 0.0030(12) -0.0018(12) -0.0045(12)
C21 0.0242(14) 0.0243(17) 0.0168(16) -0.0056(13) -0.0031(12) 0.0031(13)
C22 0.0286(16) 0.0199(17) 0.0296(18) -0.0024(14) -0.0008(14) 0.0034(14)
C23 0.0301(16) 0.033(2) 0.0281(18) -0.0007(16) 0.0052(14) 0.0032(15)
C24 0.0376(19) 0.045(2) 0.035(2) 0.0068(18) -0.0061(16) -0.0092(17)
Cl1 0.0588(10) 0.0538(9) 0.0335(6) -0.0001(6) 0.0023(6) -0.0208(8)
Cl2 0.0504(8) 0.0391(7) 0.0445(7) 0.0036(5) -0.0008(6) -0.0167(6)
C25 0.0376(19) 0.045(2) 0.035(2) 0.0068(18) -0.0061(16) -0.0092(17)
Cl1A 0.0504(8) 0.0391(7) 0.0445(7) 0.0036(5) -0.0008(6) -0.0167(6)
Cl2A 0.0588(10) 0.0538(9) 0.0335(6) -0.0001(6) 0.0023(6) -0.0208(8)

loop_
_atom_type_symbol
_atom_type_description
_atom_type_scat_dispersion_real
_atom_type_scat_dispersion_imag
_atom_type_scat_source
C C 0.0033 0.0016 'International Tables Vol C Tables 4.2.6.8 and 6.1.1.4'
H H 0.0000 0.0000 'International Tables Vol C Tables 4.2.6.8 and 6.1.1.4'
N N 0.0061 0.0033 'International Tables Vol C Tables 4.2.6.8 and 6.1.1.4'
O O 0.0106 0.0060 'International Tables Vol C Tables 4.2.6.8 and 6.1.1.4'
Cl Cl 0.1484 0.1585 'International Tables Vol C Tables 4.2.6.8 and 6.1.1.4'
Ni Ni 0.3393 1.1124 'International Tables Vol C Tables 4.2.6.8 and 6.1.1.4'

loop_
_geom_angle_atom_site_label_1
_geom_angle_atom_site_label_2
_geom_angle_atom_site_label_3
_geom_angle
_geom_angle_site_symmetry_1
_geom_angle_site_symmetry_3
_geom_angle_publ_flag
N1 Ni1 N2 88.54(10) . . ?
N1 Ni1 N4 84.31(10) . . ?
N2 Ni1 N4 172.82(9) . . ?
N1 Ni1 O2 172.46(9) . . ?
N2 Ni1 O2 83.92(9) . . ?
N4 Ni1 O2 103.22(9) . . ?
C16 O2 Ni1 112.96(16) . . ?
C1 N1 C4 109.5(2) . . ?
C1 N1 Ni1 116.60(19) . . ?
C4 N1 Ni1 133.77(19) . . ?
C9 N2 C6 108.8(2) . . ?
C9 N2 Ni1 116.80(18) . . ?
C6 N2 Ni1 134.30(19) . . ?
C16 N3 C17 121.8(2) . . ?
C16 N3 H3A 119.1 . . ?
C17 N3 H3A 119.1 . . ?
C20 N4 C21 117.2(2) . . ?
C20 N4 Ni1 114.72(18) . . ?
C21 N4 Ni1 127.54(17) . . ?
N1 C1 C2 109.9(2) . . ?
N1 C1 C20 113.8(2) . . ?
C2 C1 C20 136.3(3) . . ?
C3 C2 C1 106.2(2) . . ?
C3 C2 H2 126.9 . . ?
C1 C2 H2 126.9 . . ?
C2 C3 C4 108.0(2) . . ?
C2 C3 H3 126.0 . . ?
C4 C3 H3 126.0 . . ?
N1 C4 C5 122.0(2) . . ?
N1 C4 C3 106.4(2) . . ?
C5 C4 C3 131.6(3) . . ?
C4 C5 C6 120.6(2) . . ?
C4 C5 C10 119.9(2) . . ?
C6 C5 C10 119.5(2) . . ?
N2 C6 C7 107.1(2) . . ?
N2 C6 C5 120.7(2) . . ?
C7 C6 C5 132.2(3) . . ?
C8 C7 C6 108.1(2) . . ?
C8 C7 H7 126.0 . . ?
C6 C7 H7 126.0 . . ?
C7 C8 C9 105.8(2) . . ?
C7 C8 H8 127.1 . . ?
C9 C8 H8 127.1 . . ?
N2 C9 C8 110.3(2) . . ?
N2 C9 C16 110.2(2) . . ?
C8 C9 C16 139.6(3) . . ?
C15 C10 C11 119.2(3) . . ?
C15 C10 C5 121.8(2) . . ?
C11 C10 C5 119.0(3) . . ?
C12 C11 C10 119.8(3) . . ?
C12 C11 H11 120.1 . . ?
C10 C11 H11 120.1 . . ?
C13 C12 C11 120.8(3) . . ?
C13 C12 H12 119.6 . . ?
C11 C12 H12 119.6 . . ?
C12 C13 C14 119.6(3) . . ?
C12 C13 H13 120.2 . . ?
C14 C13 H13 120.2 . . ?
C15 C14 C13 120.3(3) . . ?
C15 C14 H14 119.8 . . ?
C13 C14 H14 119.8 . . ?
C14 C15 C10 120.3(3) . . ?
C14 C15 H15 119.9 . . ?
C10 C15 H15 119.9 . . ?
O2 C16 N3 121.3(2) . . ?
O2 C16 C9 115.9(2) . . ?
N3 C16 C9 122.7(2) . . ?
N3 C17 C18 109.6(2) . . ?
N3 C17 C19 111.4(2) . . ?
C18 C17 C19 112.5(3) . . ?
N3 C17 H17 107.7 . . ?
C18 C17 H17 107.7 . . ?
C19 C17 H17 107.7 . . ?
C17 C18 H18A 109.5 . . ?
C17 C18 H18B 109.5 . . ?
H18A C18 H18B 109.5 . . ?
C17 C18 H18C 109.5 . . ?
H18A C18 H18C 109.5 . . ?
H18B C18 H18C 109.5 . . ?
C17 C19 H19A 109.5 . . ?
C17 C19 H19B 109.5 . . ?
H19A C19 H19B 109.5 . . ?
C17 C19 H19C 109.5 . . ?
H19A C19 H19C 109.5 . . ?
H19B C19 H19C 109.5 . . ?
O1 C20 N4 128.0(3) . . ?
O1 C20 C1 121.6(2) . . ?
N4 C20 C1 110.5(2) . . ?
N4 C21 C23 109.3(2) . . ?
N4 C21 C22 111.8(2) . . ?
C23 C21 C22 111.3(2) . . ?
N4 C21 H21 108.1 . . ?
C23 C21 H21 108.1 . . ?
C22 C21 H21 108.1 . . ?
C21 C22 H22A 109.5 . . ?
C21 C22 H22B 109.5 . . ?
H22A C22 H22B 109.5 . . ?
C21 C22 H22C 109.5 . . ?
H22A C22 H22C 109.5 . . ?
H22B C22 H22C 109.5 . . ?
C21 C23 H23A 109.5 . . ?
C21 C23 H23B 109.5 . . ?
H23A C23 H23B 109.5 . . ?
C21 C23 H23C 109.5 . . ?
H23A C23 H23C 109.5 . . ?
H23B C23 H23C 109.5 . . ?
Cl2 C24 Cl1 110.78(19) . . ?
Cl2 C24 H24A 109.5 . . ?
Cl1 C24 H24A 109.5 . . ?
Cl2 C24 H24B 109.5 . . ?
Cl1 C24 H24B 109.5 . . ?
H24A C24 H24B 108.1 . . ?

loop_
_geom_bond_atom_site_label_1
_geom_bond_atom_site_label_2
_geom_bond_distance
_geom_bond_site_symmetry_2
_geom_bond_publ_flag
Ni1 N1 1.808(2) . ?
Ni1 N2 1.824(2) . ?
Ni1 N4 1.908(2) . ?
Ni1 O2 1.9132(18) . ?
O1 C20 1.254(3) . ?
O2 C16 1.284(3) . ?
N1 C1 1.324(3) . ?
N1 C4 1.381(3) . ?
N2 C9 1.344(3) . ?
N2 C6 1.373(3) . ?
N3 C16 1.307(3) . ?
N3 C17 1.473(3) . ?
N3 H3A 0.8800 . ?
N4 C20 1.336(3) . ?
N4 C21 1.481(3) . ?
C1 C2 1.419(4) . ?
C1 C20 1.492(4) . ?
C2 C3 1.371(4) . ?
C2 H2 0.9500 . ?
C3 C4 1.432(4) . ?
C3 H3 0.9500 . ?
C4 C5 1.400(4) . ?
C5 C6 1.427(4) . ?
C5 C10 1.481(4) . ?
C6 C7 1.422(4) . ?
C7 C8 1.386(4) . ?
C7 H7 0.9500 . ?
C8 C9 1.404(4) . ?
C8 H8 0.9500 . ?
C9 C16 1.472(4) . ?
C10 C15 1.393(4) . ?
C10 C11 1.400(4) . ?
C11 C12 1.389(4) . ?
C11 H11 0.9500 . ?
C12 C13 1.377(4) . ?
C12 H12 0.9500 . ?
C13 C14 1.389(4) . ?
C13 H13 0.9500 . ?
C14 C15 1.385(4) . ?
C14 H14 0.9500 . ?
C15 H15 0.9500 . ?
C17 C18 1.510(4) . ?
C17 C19 1.520(4) . ?
C17 H17 1.0000 . ?
C18 H18A 0.9800 . ?
C18 H18B 0.9800 . ?
C18 H18C 0.9800 . ?
C19 H19A 0.9800 . ?
C19 H19B 0.9800 . ?
C19 H19C 0.9800 . ?
C21 C23 1.526(4) . ?
C21 C22 1.528(4) . ?
C21 H21 1.0000 . ?
C22 H22A 0.9800 . ?
C22 H22B 0.9800 . ?
C22 H22C 0.9800 . ?
C23 H23A 0.9800 . ?
C23 H23B 0.9800 . ?
C23 H23C 0.9800 . ?
C24 Cl2 1.759(3) . ?
C24 Cl1 1.763(3) . ?
C24 H24A 0.9900 . ?
C24 H24B 0.9900 . ?

loop_
_geom_hbond_atom_site_label_D
_geom_hbond_atom_site_label_H
_geom_hbond_atom_site_label_A
_geom_hbond_distance_DH
_geom_hbond_distance_HA
_geom_hbond_distance_DA
_geom_hbond_angle_DHA
_geom_hbond_site_symmetry_A
N3 H3A O1 0.88 1.85 2.718(3) 170.8 4_666

loop_
_geom_torsion_atom_site_label_1
_geom_torsion_atom_site_label_2
_geom_torsion_atom_site_label_3
_geom_torsion_atom_site_label_4
_geom_torsion
_geom_torsion_site_symmetry_1
_geom_torsion_site_symmetry_2
_geom_torsion_site_symmetry_3
_geom_torsion_site_symmetry_4
_geom_torsion_publ_flag
N2 Ni1 O2 C16 -3.53(18) . . . . ?
N4 Ni1 O2 C16 175.70(18) . . . . ?
N2 Ni1 N1 C1 -179.0(2) . . . . ?
N4 Ni1 N1 C1 1.7(2) . . . . ?
N2 Ni1 N1 C4 -3.2(3) . . . . ?
N4 Ni1 N1 C4 177.5(3) . . . . ?
N1 Ni1 N2 C9 -175.0(2) . . . . ?
O2 Ni1 N2 C9 4.74(19) . . . . ?
N1 Ni1 N2 C6 0.5(3) . . . . ?
O2 Ni1 N2 C6 -179.7(3) . . . . ?
N1 Ni1 N4 C20 -0.16(19) . . . . ?
O2 Ni1 N4 C20 -179.84(19) . . . . ?
N1 Ni1 N4 C21 170.9(2) . . . . ?
O2 Ni1 N4 C21 -8.8(2) . . . . ?
C4 N1 C1 C2 0.3(3) . . . . ?
Ni1 N1 C1 C2 177.08(18) . . . . ?
C4 N1 C1 C20 -179.6(2) . . . . ?
Ni1 N1 C1 C20 -2.9(3) . . . . ?
N1 C1 C2 C3 -0.9(3) . . . . ?
C20 C1 C2 C3 179.0(3) . . . . ?
C1 C2 C3 C4 1.1(3) . . . . ?
C1 N1 C4 C5 178.4(2) . . . . ?
Ni1 N1 C4 C5 2.4(4) . . . . ?
C1 N1 C4 C3 0.3(3) . . . . ?
Ni1 N1 C4 C3 -175.6(2) . . . . ?
C2 C3 C4 N1 -0.9(3) . . . . ?
C2 C3 C4 C5 -178.7(3) . . . . ?
N1 C4 C5 C6 2.0(4) . . . . ?
C3 C4 C5 C6 179.5(3) . . . . ?
N1 C4 C5 C10 -176.1(2) . . . . ?
C3 C4 C5 C10 1.4(5) . . . . ?
C9 N2 C6 C7 0.1(3) . . . . ?
Ni1 N2 C6 C7 -175.7(2) . . . . ?
C9 N2 C6 C5 178.7(2) . . . . ?
Ni1 N2 C6 C5 2.9(4) . . . . ?
C4 C5 C6 N2 -4.3(4) . . . . ?
C10 C5 C6 N2 173.8(2) . . . . ?
C4 C5 C6 C7 173.8(3) . . . . ?
C10 C5 C6 C7 -8.1(5) . . . . ?
N2 C6 C7 C8 -0.1(3) . . . . ?
C5 C6 C7 C8 -178.4(3) . . . . ?
C6 C7 C8 C9 0.1(3) . . . . ?
C6 N2 C9 C8 -0.1(3) . . . . ?
Ni1 N2 C9 C8 176.52(18) . . . . ?
C6 N2 C9 C16 178.6(2) . . . . ?
Ni1 N2 C9 C16 -4.8(3) . . . . ?
C7 C8 C9 N2 0.0(3) . . . . ?
C7 C8 C9 C16 -178.1(3) . . . . ?
C4 C5 C10 C15 -50.6(4) . . . . ?
C6 C5 C10 C15 131.3(3) . . . . ?
C4 C5 C10 C11 128.1(3) . . . . ?
C6 C5 C10 C11 -49.9(4) . . . . ?
C15 C10 C11 C12 0.6(4) . . . . ?
C5 C10 C11 C12 -178.2(2) . . . . ?
C10 C11 C12 C13 -1.1(4) . . . . ?
C11 C12 C13 C14 0.8(4) . . . . ?
C12 C13 C14 C15 0.0(4) . . . . ?
C13 C14 C15 C10 -0.4(4) . . . . ?
C11 C10 C15 C14 0.2(4) . . . . ?
C5 C10 C15 C14 178.9(3) . . . . ?
Ni1 O2 C16 N3 179.7(2) . . . . ?
Ni1 O2 C16 C9 1.8(3) . . . . ?
C17 N3 C16 O2 -4.7(4) . . . . ?
C17 N3 C16 C9 173.1(2) . . . . ?
N2 C9 C16 O2 1.8(3) . . . . ?
C8 C9 C16 O2 179.9(3) . . . . ?
N2 C9 C16 N3 -176.1(2) . . . . ?
C8 C9 C16 N3 2.0(5) . . . . ?
C16 N3 C17 C18 -152.0(3) . . . . ?
C16 N3 C17 C19 82.9(3) . . . . ?
C21 N4 C20 O1 6.0(4) . . . . ?
Ni1 N4 C20 O1 178.1(2) . . . . ?
C21 N4 C20 C1 -173.3(2) . . . . ?
Ni1 N4 C20 C1 -1.2(3) . . . . ?
N1 C1 C20 O1 -176.8(2) . . . . ?
C2 C1 C20 O1 3.3(5) . . . . ?
N1 C1 C20 N4 2.6(3) . . . . ?
C2 C1 C20 N4 -177.3(3) . . . . ?
C20 N4 C21 C23 107.5(3) . . . . ?
Ni1 N4 C21 C23 -63.3(3) . . . . ?
C20 N4 C21 C22 -128.8(3) . . . . ?
Ni1 N4 C21 C22 60.4(3) . . . . ?
